data_1502562
loop_
_publ_author_name
'Luo, Yong'
'Wu, Jie'

_publ_section_title
;
 A new insight into palladium-catalyzed reaction of 2-alkynylphenol with
 carbon monoxide.
;
_journal_issue 21
_journal_name_full 'Organic letters'
_journal_page_first 5858
_journal_page_last 5861
_journal_paper_doi 10.1021/ol202478u
_journal_volume 13
_journal_year 2011
_chemical_formula_sum 'C29 H18 O3'
_chemical_formula_weight 414.43
_chemical_name_systematic
; 
 ? 
;
_space_group_IT_number 14
_symmetry_cell_setting monoclinic
_symmetry_space_group_name_Hall '-P 2ybc'
_symmetry_space_group_name_H-M 'P 1 21/c 1'
_atom_sites_solution_hydrogens geom
_atom_sites_solution_primary direct
_atom_sites_solution_secondary difmap
_audit_creation_method SHELXL-97
_cell_angle_alpha 90.00
_cell_angle_beta 105.020(5)
_cell_angle_gamma 90.00
_cell_formula_units_Z 8
_cell_length_a 16.347(6)
_cell_length_b 18.415(7)
_cell_length_c 14.637(5)
_cell_measurement_reflns_used 880
_cell_measurement_temperature 293(2)
_cell_measurement_theta_max 21.957
_cell_measurement_theta_min 2.212
_cell_volume 4256(3)
_computing_cell_refinement 'Bruker SMART'
_computing_data_collection 'Bruker SMART'
_computing_data_reduction 'Bruker SHELXTL'
_computing_molecular_graphics 'Bruker SHELXTL'
_computing_publication_material 'Bruker SHELXTL'
_computing_structure_refinement 'SHELXL-97 (Sheldrick, 1997)'
_computing_structure_solution 'SHELXS-97 (Sheldrick, 1990)'
_diffrn_ambient_temperature 293(2)
_diffrn_measured_fraction_theta_full 0.998
_diffrn_measured_fraction_theta_max 0.998
_diffrn_measurement_device_type 'CCD area detector'
_diffrn_measurement_method 'phi and omega scans'
_diffrn_radiation_monochromator graphite
_diffrn_radiation_source 'fine-focus sealed tube'
_diffrn_radiation_type MoK\a
_diffrn_radiation_wavelength 0.71073
_diffrn_reflns_av_R_equivalents 0.0466
_diffrn_reflns_av_sigmaI/netI 0.0605
_diffrn_reflns_limit_h_max 19
_diffrn_reflns_limit_h_min -11
_diffrn_reflns_limit_k_max 21
_diffrn_reflns_limit_k_min -20
_diffrn_reflns_limit_l_max 15
_diffrn_reflns_limit_l_min -17
_diffrn_reflns_number 17421
_diffrn_reflns_theta_full 25.01
_diffrn_reflns_theta_max 25.01
_diffrn_reflns_theta_min 1.29
_exptl_absorpt_coefficient_mu 0.083
_exptl_absorpt_correction_T_max 0.9836
_exptl_absorpt_correction_T_min 0.9795
_exptl_absorpt_correction_type multi-scan
_exptl_absorpt_process_details sadabs
_exptl_crystal_colour yellow
_exptl_crystal_density_diffrn 1.294
_exptl_crystal_density_method 'not measured'
_exptl_crystal_description prism
_exptl_crystal_F_000 1728
_exptl_crystal_size_max 0.25
_exptl_crystal_size_mid 0.24
_exptl_crystal_size_min 0.20
_refine_diff_density_max 0.229
_refine_diff_density_min -0.165
_refine_diff_density_rms 0.035
_refine_ls_extinction_method none
_refine_ls_goodness_of_fit_ref 0.908
_refine_ls_hydrogen_treatment constr
_refine_ls_matrix_type full
_refine_ls_number_parameters 577
_refine_ls_number_reflns 7489
_refine_ls_number_restraints 0
_refine_ls_restrained_S_all 0.908
_refine_ls_R_factor_all 0.0930
_refine_ls_R_factor_gt 0.0449
_refine_ls_shift/su_max 0.000
_refine_ls_shift/su_mean 0.000
_refine_ls_structure_factor_coef Fsqd
_refine_ls_weighting_details 'calc w=1/[\s^2^(Fo^2^)+(0.0531P)^2^+0.0000P] where P=(Fo^2^+2Fc^2^)/3'
_refine_ls_weighting_scheme calc
_refine_ls_wR_factor_gt 0.0981
_refine_ls_wR_factor_ref 0.1152
_reflns_number_gt 4229
_reflns_number_total 7489
_reflns_threshold_expression >2sigma(I)
_cod_data_source_file ol202478u_si_001.cif
_cod_data_source_block a10316b
_cod_depositor_comments
;
The following automatic conversions were performed:

'_symmetry_cell_setting' value 'Monoclinic' changed to 'monoclinic'
according to /home/saulius/struct/CIF-dictionaries/cif_core.dic
dictionary named 'cif_core.dic' version 2.4.1 from 2010-06-29.

Automatic conversion script
Id: cif_fix_values 1715 2011-07-08 13:25:40Z adriana 
;
_cod_original_sg_symbol_H-M P2(1)/c
_cod_database_code 1502562

loop_
_symmetry_equiv_pos_as_xyz
'x, y, z'
'-x, y+1/2, -z+1/2'
'-x, -y, -z'
'x, -y-1/2, z-1/2'

loop_
_atom_site_label
_atom_site_type_symbol
_atom_site_fract_x
_atom_site_fract_y
_atom_site_fract_z
_atom_site_U_iso_or_equiv
_atom_site_adp_type
_atom_site_occupancy
_atom_site_symmetry_multiplicity
_atom_site_calc_flag
_atom_site_refinement_flags
O1 O 0.39291(11) 0.33325(9) 0.20283(10) 0.0763(5) Uani 1 1 d .
O2 O 0.47339(10) 0.41886(9) 0.29000(10) 0.0703(5) Uani 1 1 d .
O3 O 0.26826(10) 0.27832(7) -0.07796(9) 0.0565(4) Uani 1 1 d .
C1 C 0.41976(15) 0.39369(14) 0.20663(15) 0.0576(6) Uani 1 1 d .
C2 C 0.40368(13) 0.45446(11) 0.13761(14) 0.0486(5) Uani 1 1 d .
C3 C 0.45353(13) 0.51530(12) 0.18689(14) 0.0507(5) Uani 1 1 d .
C4 C 0.49425(15) 0.49049(13) 0.27599(16) 0.0610(6) Uani 1 1 d .
C5 C 0.55029(18) 0.53031(17) 0.34233(19) 0.0921(9) Uani 1 1 d .
H5A H 0.5756 0.5119 0.4021 0.110 Uiso 1 1 calc R
C6 C 0.56731(18) 0.59951(18) 0.3158(2) 0.0958(9) Uani 1 1 d .
H6A H 0.6047 0.6289 0.3590 0.115 Uiso 1 1 calc R
C7 C 0.53023(17) 0.62580(14) 0.2270(2) 0.0786(8) Uani 1 1 d .
H7A H 0.5441 0.6720 0.2103 0.094 Uiso 1 1 calc R
C8 C 0.47290(14) 0.58464(12) 0.16248(16) 0.0611(6) Uani 1 1 d .
H8A H 0.4473 0.6032 0.1028 0.073 Uiso 1 1 calc R
C9 C 0.35392(13) 0.44660(10) 0.04866(14) 0.0485(5) Uani 1 1 d .
C10 C 0.32340(14) 0.50904(11) -0.01452(15) 0.0525(6) Uani 1 1 d .
C11 C 0.28680(15) 0.56933(12) 0.01564(17) 0.0674(7) Uani 1 1 d .
H11A H 0.2812 0.5711 0.0772 0.081 Uiso 1 1 calc R
C12 C 0.25858(17) 0.62678(13) -0.0448(2) 0.0806(8) Uani 1 1 d .
H12A H 0.2334 0.6666 -0.0241 0.097 Uiso 1 1 calc R
C13 C 0.26747(17) 0.62536(15) -0.1348(2) 0.0809(8) Uani 1 1 d .
H13A H 0.2487 0.6643 -0.1753 0.097 Uiso 1 1 calc R
C14 C 0.30386(17) 0.56682(15) -0.16545(17) 0.0770(8) Uani 1 1 d .
H14A H 0.3107 0.5663 -0.2266 0.092 Uiso 1 1 calc R
C15 C 0.33054(14) 0.50846(12) -0.10665(15) 0.0617(6) Uani 1 1 d .
H15A H 0.3536 0.4682 -0.1291 0.074 Uiso 1 1 calc R
C16 C 0.33415(14) 0.37376(11) 0.00665(13) 0.0491(5) Uani 1 1 d .
C17 C 0.39753(14) 0.32152(11) -0.00178(13) 0.0494(5) Uani 1 1 d .
C18 C 0.48519(15) 0.31752(13) 0.02850(15) 0.0597(6) Uani 1 1 d .
H18A H 0.5165 0.3554 0.0626 0.072 Uiso 1 1 calc R
C19 C 0.52445(16) 0.25682(14) 0.00723(15) 0.0664(7) Uani 1 1 d .
H19A H 0.5832 0.2538 0.0270 0.080 Uiso 1 1 calc R
C20 C 0.47903(18) 0.19961(14) -0.04315(16) 0.0705(7) Uani 1 1 d .
H20A H 0.5077 0.1584 -0.0548 0.085 Uiso 1 1 calc R
C21 C 0.39178(17) 0.20280(12) -0.07644(16) 0.0639(6) Uani 1 1 d .
H21A H 0.3606 0.1654 -0.1118 0.077 Uiso 1 1 calc R
C22 C 0.35400(15) 0.26464(12) -0.05408(14) 0.0518(5) Uani 1 1 d .
C23 C 0.25757(15) 0.34466(11) -0.03827(13) 0.0500(5) Uani 1 1 d .
C24 C 0.17023(15) 0.36332(11) -0.04340(14) 0.0527(6) Uani 1 1 d .
C25 C 0.10420(16) 0.33263(13) -0.11139(17) 0.0672(7) Uani 1 1 d .
H25A H 0.1161 0.3024 -0.1572 0.081 Uiso 1 1 calc R
C26 C 0.02150(18) 0.34621(14) -0.1122(2) 0.0802(8) Uani 1 1 d .
H26A H -0.0220 0.3254 -0.1587 0.096 Uiso 1 1 calc R
C27 C 0.00270(18) 0.38995(15) -0.0454(2) 0.0861(8) Uani 1 1 d .
H27A H -0.0535 0.3986 -0.0459 0.103 Uiso 1 1 calc R
C28 C 0.06726(19) 0.42141(15) 0.02301(19) 0.0782(7) Uani 1 1 d .
H28A H 0.0546 0.4515 0.0685 0.094 Uiso 1 1 calc R
C29 C 0.15072(16) 0.40816(12) 0.02398(16) 0.0645(6) Uani 1 1 d .
H29A H 0.1940 0.4295 0.0702 0.077 Uiso 1 1 calc R
O4 O 1.03432(10) 0.24298(9) 1.16807(11) 0.0700(5) Uani 1 1 d .
O5 O 0.89617(12) 0.22192(10) 1.14539(12) 0.0896(6) Uani 1 1 d .
O6 O 0.68840(9) 0.11614(8) 0.99001(11) 0.0677(4) Uani 1 1 d .
C30 C 0.95881(17) 0.21009(13) 1.12074(17) 0.0641(6) Uani 1 1 d .
C31 C 0.97473(13) 0.16598(11) 1.04180(14) 0.0504(5) Uani 1 1 d .
C32 C 1.06546(13) 0.17402(11) 1.05038(14) 0.0490(5) Uani 1 1 d .
C33 C 1.12192(14) 0.14312(11) 1.00580(16) 0.0559(6) Uani 1 1 d .
H33A H 1.1031 0.1118 0.9548 0.067 Uiso 1 1 calc R
C34 C 1.20696(16) 0.15977(13) 1.03866(19) 0.0710(7) Uani 1 1 d .
H34A H 1.2458 0.1392 1.0097 0.085 Uiso 1 1 calc R
C35 C 1.23488(17) 0.20660(14) 1.1139(2) 0.0807(8) Uani 1 1 d .
H35A H 1.2923 0.2176 1.1339 0.097 Uiso 1 1 calc R
C36 C 1.18042(17) 0.23753(13) 1.16016(18) 0.0726(7) Uani 1 1 d .
H36A H 1.1992 0.2690 1.2110 0.087 Uiso 1 1 calc R
C37 C 1.09648(15) 0.21908(12) 1.12655(16) 0.0584(6) Uani 1 1 d .
C38 C 0.91231(13) 0.12911(11) 0.98147(14) 0.0489(5) Uani 1 1 d .
C39 C 0.92071(12) 0.09366(11) 0.89357(14) 0.0474(5) Uani 1 1 d .
C40 C 0.95332(14) 0.12951(12) 0.82805(15) 0.0568(6) Uani 1 1 d .
H40A H 0.9748 0.1762 0.8410 0.068 Uiso 1 1 calc R
C41 C 0.95448(15) 0.09676(13) 0.74311(16) 0.0652(6) Uani 1 1 d .
H41A H 0.9760 0.1218 0.6993 0.078 Uiso 1 1 calc R
C42 C 0.92399(16) 0.02764(14) 0.72351(16) 0.0679(7) Uani 1 1 d .
H42A H 0.9250 0.0056 0.6666 0.082 Uiso 1 1 calc R
C43 C 0.89208(15) -0.00884(13) 0.78792(17) 0.0669(7) Uani 1 1 d .
H43A H 0.8724 -0.0561 0.7753 0.080 Uiso 1 1 calc R
C44 C 0.88894(14) 0.02402(12) 0.87141(16) 0.0585(6) Uani 1 1 d .
H44A H 0.8652 -0.0007 0.9136 0.070 Uiso 1 1 calc R
C45 C 0.82924(14) 0.11772(12) 1.00296(15) 0.0539(6) Uani 1 1 d .
C46 C 0.81307(15) 0.06834(12) 1.07386(15) 0.0567(6) Uani 1 1 d .
C47 C 0.86286(17) 0.02463(14) 1.14284(17) 0.0728(7) Uani 1 1 d .
H47A H 0.9214 0.0239 1.1525 0.087 Uiso 1 1 calc R
C48 C 0.8250(2) -0.01738(15) 1.19649(18) 0.0843(8) Uani 1 1 d .
H48A H 0.8580 -0.0470 1.2432 0.101 Uiso 1 1 calc R
C49 C 0.7373(2) -0.01678(15) 1.18249(19) 0.0856(8) Uani 1 1 d .
H49A H 0.7128 -0.0462 1.2198 0.103 Uiso 1 1 calc R
C50 C 0.68626(17) 0.02682(15) 1.11418(19) 0.0766(7) Uani 1 1 d .
H50A H 0.6277 0.0280 1.1041 0.092 Uiso 1 1 calc R
C51 C 0.72764(16) 0.06844(12) 1.06207(15) 0.0595(6) Uani 1 1 d .
C52 C 0.75339(15) 0.14448(12) 0.95700(15) 0.0549(6) Uani 1 1 d .
C53 C 0.72671(15) 0.19819(12) 0.88069(15) 0.0562(6) Uani 1 1 d .
C54 C 0.64407(16) 0.20112(14) 0.82745(17) 0.0698(7) Uani 1 1 d .
H54A H 0.6046 0.1686 0.8396 0.084 Uiso 1 1 calc R
C55 C 0.61929(19) 0.25132(16) 0.75676(19) 0.0851(8) Uani 1 1 d .
H55A H 0.5633 0.2524 0.7208 0.102 Uiso 1 1 calc R
C56 C 0.6761(2) 0.29961(15) 0.7389(2) 0.0860(9) Uani 1 1 d .
H56A H 0.6583 0.3341 0.6915 0.103 Uiso 1 1 calc R
C57 C 0.75891(19) 0.29822(14) 0.78973(19) 0.0774(7) Uani 1 1 d .
H57A H 0.7977 0.3309 0.7765 0.093 Uiso 1 1 calc R
C58 C 0.78435(16) 0.24749(13) 0.86122(17) 0.0672(6) Uani 1 1 d .
H58A H 0.8405 0.2464 0.8966 0.081 Uiso 1 1 calc R

loop_
_atom_site_aniso_label
_atom_site_aniso_U_11
_atom_site_aniso_U_22
_atom_site_aniso_U_33
_atom_site_aniso_U_23
_atom_site_aniso_U_13
_atom_site_aniso_U_12
O1 0.1053(15) 0.0634(11) 0.0620(10) 0.0042(8) 0.0249(9) -0.0135(10)
O2 0.0742(12) 0.0776(11) 0.0531(9) 0.0080(8) 0.0058(8) -0.0051(9)
O3 0.0526(11) 0.0587(9) 0.0588(9) -0.0107(7) 0.0154(7) -0.0042(8)
C1 0.0592(16) 0.0679(16) 0.0493(13) -0.0016(12) 0.0206(12) 0.0002(13)
C2 0.0498(14) 0.0535(13) 0.0454(12) -0.0007(10) 0.0174(10) 0.0018(10)
C3 0.0418(14) 0.0595(14) 0.0530(13) -0.0062(11) 0.0164(10) -0.0006(11)
C4 0.0491(16) 0.0755(17) 0.0567(15) -0.0026(12) 0.0109(12) -0.0048(13)
C5 0.074(2) 0.114(2) 0.0735(18) 0.0001(17) -0.0085(15) -0.0176(18)
C6 0.074(2) 0.106(2) 0.097(2) -0.0186(19) 0.0014(17) -0.0346(18)
C7 0.0641(19) 0.0760(18) 0.095(2) -0.0120(16) 0.0199(16) -0.0187(14)
C8 0.0537(16) 0.0617(15) 0.0681(15) -0.0045(12) 0.0162(12) -0.0023(12)
C9 0.0487(14) 0.0517(13) 0.0495(13) -0.0034(10) 0.0205(11) 0.0020(10)
C10 0.0488(15) 0.0526(13) 0.0523(13) -0.0022(10) 0.0062(10) -0.0019(11)
C11 0.0685(18) 0.0633(15) 0.0661(15) -0.0077(13) 0.0094(13) 0.0072(13)
C12 0.072(2) 0.0566(16) 0.101(2) -0.0033(15) -0.0002(16) 0.0090(13)
C13 0.070(2) 0.0718(19) 0.087(2) 0.0209(16) -0.0050(16) -0.0071(15)
C14 0.080(2) 0.0814(19) 0.0663(16) 0.0155(14) 0.0121(14) -0.0083(16)
C15 0.0594(17) 0.0655(15) 0.0588(14) 0.0020(12) 0.0131(12) -0.0043(12)
C16 0.0543(15) 0.0512(13) 0.0427(11) -0.0013(9) 0.0143(10) 0.0005(11)
C17 0.0493(16) 0.0564(13) 0.0454(12) -0.0028(10) 0.0173(10) -0.0025(11)
C18 0.0527(17) 0.0682(15) 0.0604(14) -0.0086(11) 0.0185(12) -0.0025(12)
C19 0.0517(16) 0.0852(18) 0.0658(15) -0.0087(13) 0.0214(12) 0.0076(14)
C20 0.069(2) 0.0758(17) 0.0737(16) -0.0113(13) 0.0311(14) 0.0109(14)
C21 0.0697(19) 0.0627(15) 0.0652(14) -0.0163(12) 0.0281(13) -0.0054(13)
C22 0.0483(15) 0.0595(14) 0.0511(13) -0.0036(11) 0.0194(11) -0.0002(12)
C23 0.0525(16) 0.0533(13) 0.0455(12) -0.0007(10) 0.0152(11) -0.0007(11)
C24 0.0487(16) 0.0549(13) 0.0543(13) 0.0060(11) 0.0130(11) -0.0004(11)
C25 0.0548(18) 0.0663(15) 0.0772(16) -0.0021(13) 0.0113(13) -0.0002(13)
C26 0.055(2) 0.0754(18) 0.104(2) 0.0004(16) 0.0085(16) -0.0019(14)
C27 0.0503(19) 0.086(2) 0.124(2) 0.0152(19) 0.0263(18) 0.0071(15)
C28 0.068(2) 0.0853(19) 0.0880(19) 0.0076(15) 0.0315(16) 0.0198(16)
C29 0.0588(18) 0.0706(15) 0.0640(15) -0.0010(12) 0.0158(12) 0.0050(13)
O4 0.0549(12) 0.0793(11) 0.0750(10) -0.0181(9) 0.0152(9) -0.0063(9)
O5 0.0671(14) 0.1113(15) 0.1010(14) -0.0379(11) 0.0408(11) -0.0059(11)
O6 0.0433(10) 0.0851(11) 0.0803(11) -0.0051(9) 0.0264(8) -0.0079(8)
C30 0.0517(18) 0.0729(16) 0.0696(15) -0.0113(13) 0.0191(13) -0.0013(13)
C31 0.0394(14) 0.0550(13) 0.0596(13) -0.0003(11) 0.0182(11) -0.0027(11)
C32 0.0376(14) 0.0492(12) 0.0611(14) 0.0059(10) 0.0143(11) -0.0010(10)
C33 0.0422(15) 0.0548(13) 0.0731(15) 0.0072(11) 0.0190(12) -0.0010(11)
C34 0.0441(17) 0.0684(16) 0.105(2) 0.0091(15) 0.0286(14) 0.0035(13)
C35 0.0407(17) 0.0772(19) 0.120(2) 0.0109(17) 0.0135(16) -0.0061(14)
C36 0.0543(18) 0.0689(16) 0.0864(18) -0.0018(14) 0.0032(14) -0.0087(14)
C37 0.0484(16) 0.0561(14) 0.0683(15) 0.0034(12) 0.0110(12) 0.0010(12)
C38 0.0361(14) 0.0511(12) 0.0624(13) 0.0013(10) 0.0180(11) -0.0003(10)
C39 0.0361(13) 0.0508(13) 0.0564(13) 0.0039(10) 0.0138(10) 0.0029(10)
C40 0.0514(16) 0.0536(13) 0.0689(15) 0.0038(11) 0.0220(12) 0.0023(11)
C41 0.0673(18) 0.0722(17) 0.0627(15) 0.0103(13) 0.0286(12) 0.0067(13)
C42 0.0703(19) 0.0748(17) 0.0599(15) -0.0050(13) 0.0191(13) 0.0139(14)
C43 0.0670(18) 0.0582(14) 0.0764(17) -0.0109(13) 0.0206(14) -0.0012(12)
C44 0.0533(16) 0.0559(14) 0.0708(15) 0.0029(12) 0.0242(12) -0.0049(11)
C45 0.0413(15) 0.0620(14) 0.0619(14) -0.0047(11) 0.0195(11) -0.0035(11)
C46 0.0482(16) 0.0667(15) 0.0610(14) -0.0041(12) 0.0247(12) -0.0066(12)
C47 0.0604(18) 0.0873(18) 0.0756(17) 0.0092(14) 0.0262(14) 0.0020(14)
C48 0.082(2) 0.097(2) 0.0794(18) 0.0233(15) 0.0299(16) 0.0042(17)
C49 0.099(3) 0.089(2) 0.0818(19) 0.0110(16) 0.0476(18) -0.0211(18)
C50 0.0562(18) 0.0957(19) 0.0864(19) -0.0076(16) 0.0339(15) -0.0172(15)
C51 0.0604(18) 0.0653(15) 0.0540(14) 0.0010(12) 0.0168(12) -0.0017(13)
C52 0.0454(15) 0.0616(14) 0.0646(14) -0.0085(11) 0.0269(12) -0.0107(12)
C53 0.0555(17) 0.0594(14) 0.0564(13) -0.0029(11) 0.0194(12) 0.0010(12)
C54 0.0529(18) 0.0891(19) 0.0713(16) -0.0001(14) 0.0234(13) 0.0019(14)
C55 0.069(2) 0.097(2) 0.087(2) 0.0057(17) 0.0158(15) 0.0227(18)
C56 0.101(3) 0.0726(19) 0.086(2) 0.0168(15) 0.0264(19) 0.0190(18)
C57 0.076(2) 0.0688(17) 0.094(2) 0.0065(15) 0.0338(17) -0.0014(15)
C58 0.0496(16) 0.0662(15) 0.0858(17) -0.0011(14) 0.0176(13) 0.0042(13)

loop_
_atom_type_symbol
_atom_type_description
_atom_type_scat_dispersion_real
_atom_type_scat_dispersion_imag
_atom_type_scat_source
C C 0.0033 0.0016 'International Tables Vol C Tables 4.2.6.8 and 6.1.1.4'
H H 0.0000 0.0000 'International Tables Vol C Tables 4.2.6.8 and 6.1.1.4'
O O 0.0106 0.0060 'International Tables Vol C Tables 4.2.6.8 and 6.1.1.4'

loop_
_geom_angle_atom_site_label_1
_geom_angle_atom_site_label_2
_geom_angle_atom_site_label_3
_geom_angle
C1 O2 C4 108.11(17)
C22 O3 C23 106.61(16)
O1 C1 O2 119.7(2)
O1 C1 C2 132.4(2)
O2 C1 C2 107.9(2)
C9 C2 C3 132.59(19)
C9 C2 C1 122.05(19)
C3 C2 C1 105.32(18)
C4 C3 C8 117.6(2)
C4 C3 C2 106.48(19)
C8 C3 C2 135.7(2)
C5 C4 C3 124.5(2)
C5 C4 O2 123.4(2)
C3 C4 O2 112.14(19)
C4 C5 C6 116.3(3)
C4 C5 H5A 121.9
C6 C5 H5A 121.9
C7 C6 C5 121.4(3)
C7 C6 H6A 119.3
C5 C6 H6A 119.3
C6 C7 C8 120.8(3)
C6 C7 H7A 119.6
C8 C7 H7A 119.6
C7 C8 C3 119.5(2)
C7 C8 H8A 120.2
C3 C8 H8A 120.2
C2 C9 C16 120.69(18)
C2 C9 C10 122.69(18)
C16 C9 C10 116.37(17)
C15 C10 C11 118.0(2)
C15 C10 C9 120.23(19)
C11 C10 C9 121.8(2)
C12 C11 C10 120.7(2)
C12 C11 H11A 119.7
C10 C11 H11A 119.7
C13 C12 C11 120.2(3)
C13 C12 H12A 119.9
C11 C12 H12A 119.9
C14 C13 C12 119.9(2)
C14 C13 H13A 120.0
C12 C13 H13A 120.0
C13 C14 C15 120.5(2)
C13 C14 H14A 119.8
C15 C14 H14A 119.8
C14 C15 C10 120.7(2)
C14 C15 H15A 119.6
C10 C15 H15A 119.6
C23 C16 C17 106.65(19)
C23 C16 C9 129.2(2)
C17 C16 C9 123.9(2)
C22 C17 C18 118.5(2)
C22 C17 C16 106.0(2)
C18 C17 C16 135.5(2)
C19 C18 C17 118.6(2)
C19 C18 H18A 120.7
C17 C18 H18A 120.7
C18 C19 C20 121.7(2)
C18 C19 H19A 119.2
C20 C19 H19A 119.2
C21 C20 C19 121.1(2)
C21 C20 H20A 119.5
C19 C20 H20A 119.5
C22 C21 C20 115.9(2)
C22 C21 H21A 122.0
C20 C21 H21A 122.0
C21 C22 O3 125.6(2)
C21 C22 C17 124.2(2)
O3 C22 C17 110.27(18)
C16 C23 O3 110.46(19)
C16 C23 C24 134.4(2)
O3 C23 C24 114.65(18)
C25 C24 C29 118.3(2)
C25 C24 C23 120.9(2)
C29 C24 C23 120.6(2)
C26 C25 C24 121.0(2)
C26 C25 H25A 119.5
C24 C25 H25A 119.5
C27 C26 C25 120.5(3)
C27 C26 H26A 119.8
C25 C26 H26A 119.8
C26 C27 C28 119.8(3)
C26 C27 H27A 120.1
C28 C27 H27A 120.1
C27 C28 C29 120.1(3)
C27 C28 H28A 120.0
C29 C28 H28A 120.0
C28 C29 C24 120.4(2)
C28 C29 H29A 119.8
C24 C29 H29A 119.8
C37 O4 C30 107.53(18)
C52 O6 C51 104.97(18)
O5 C30 O4 119.5(2)
O5 C30 C31 132.2(2)
O4 C30 C31 108.3(2)
C38 C31 C32 133.3(2)
C38 C31 C30 121.9(2)
C32 C31 C30 104.79(19)
C37 C32 C33 118.6(2)
C37 C32 C31 106.43(19)
C33 C32 C31 134.7(2)
C34 C33 C32 118.6(2)
C34 C33 H33A 120.7
C32 C33 H33A 120.7
C35 C34 C33 120.7(2)
C35 C34 H34A 119.6
C33 C34 H34A 119.6
C36 C35 C34 122.0(3)
C36 C35 H35A 119.0
C34 C35 H35A 119.0
C35 C36 C37 115.8(2)
C35 C36 H36A 122.1
C37 C36 H36A 122.1
C36 C37 C32 124.2(2)
C36 C37 O4 122.8(2)
C32 C37 O4 112.9(2)
C31 C38 C39 124.52(19)
C31 C38 C45 120.72(19)
C39 C38 C45 114.67(18)
C40 C39 C44 117.9(2)
C40 C39 C38 122.17(19)
C44 C39 C38 119.76(19)
C39 C40 C41 120.8(2)
C39 C40 H40A 119.6
C41 C40 H40A 119.6
C42 C41 C40 120.2(2)
C42 C41 H41A 119.9
C40 C41 H41A 119.9
C43 C42 C41 119.7(2)
C43 C42 H42A 120.1
C41 C42 H42A 120.1
C42 C43 C44 120.3(2)
C42 C43 H43A 119.8
C44 C43 H43A 119.8
C43 C44 C39 121.0(2)
C43 C44 H44A 119.5
C39 C44 H44A 119.5
C52 C45 C46 105.8(2)
C52 C45 C38 128.2(2)
C46 C45 C38 125.7(2)
C51 C46 C47 119.0(2)
C51 C46 C45 106.2(2)
C47 C46 C45 134.8(2)
C48 C47 C46 118.9(3)
C48 C47 H47A 120.5
C46 C47 H47A 120.5
C47 C48 C49 121.0(3)
C47 C48 H48A 119.5
C49 C48 H48A 119.5
C50 C49 C48 121.1(2)
C50 C49 H49A 119.4
C48 C49 H49A 119.4
C51 C50 C49 115.7(3)
C51 C50 H50A 122.2
C49 C50 H50A 122.2
C46 C51 C50 124.3(2)
C46 C51 O6 110.6(2)
C50 C51 O6 125.0(2)
C45 C52 O6 112.4(2)
C45 C52 C53 132.9(2)
O6 C52 C53 114.6(2)
C54 C53 C58 118.5(2)
C54 C53 C52 120.8(2)
C58 C53 C52 120.8(2)
C55 C54 C53 120.7(3)
C55 C54 H54A 119.7
C53 C54 H54A 119.7
C56 C55 C54 120.3(3)
C56 C55 H55A 119.8
C54 C55 H55A 119.8
C55 C56 C57 120.9(3)
C55 C56 H56A 119.6
C57 C56 H56A 119.6
C56 C57 C58 119.1(3)
C56 C57 H57A 120.5
C58 C57 H57A 120.5
C57 C58 C53 120.6(2)
C57 C58 H58A 119.7
C53 C58 H58A 119.7

loop_
_geom_bond_atom_site_label_1
_geom_bond_atom_site_label_2
_geom_bond_distance
O1 C1 1.192(2)
O2 C1 1.385(2)
O2 C4 1.391(3)
O3 C22 1.377(2)
O3 C23 1.383(2)
C1 C2 1.485(3)
C2 C9 1.352(3)
C2 C3 1.461(3)
C3 C4 1.379(3)
C3 C8 1.385(3)
C4 C5 1.363(3)
C5 C6 1.381(4)
C5 H5A 0.9300
C6 C7 1.372(4)
C6 H6A 0.9300
C7 C8 1.373(3)
C7 H7A 0.9300
C8 H8A 0.9300
C9 C16 1.476(3)
C9 C10 1.479(3)
C10 C15 1.383(3)
C10 C11 1.387(3)
C11 C12 1.380(3)
C11 H11A 0.9300
C12 C13 1.362(4)
C12 H12A 0.9300
C13 C14 1.362(4)
C13 H13A 0.9300
C14 C15 1.375(3)
C14 H14A 0.9300
C15 H15A 0.9300
C16 C23 1.364(3)
C16 C17 1.442(3)
C17 C22 1.381(3)
C17 C18 1.388(3)
C18 C19 1.364(3)
C18 H18A 0.9300
C19 C20 1.386(3)
C19 H19A 0.9300
C20 C21 1.384(3)
C20 H20A 0.9300
C21 C22 1.375(3)
C21 H21A 0.9300
C23 C24 1.451(3)
C24 C25 1.385(3)
C24 C29 1.385(3)
C25 C26 1.372(3)
C25 H25A 0.9300
C26 C27 1.362(4)
C26 H26A 0.9300
C27 C28 1.380(4)
C27 H27A 0.9300
C28 C29 1.382(3)
C28 H28A 0.9300
C29 H29A 0.9300
O4 C37 1.384(3)
O4 C30 1.388(3)
O5 C30 1.191(3)
O6 C52 1.379(2)
O6 C51 1.395(2)
C30 C31 1.490(3)
C31 C38 1.347(3)
C31 C32 1.463(3)
C32 C37 1.377(3)
C32 C33 1.383(3)
C33 C34 1.383(3)
C33 H33A 0.9300
C34 C35 1.380(3)
C34 H34A 0.9300
C35 C36 1.374(3)
C35 H35A 0.9300
C36 C37 1.375(3)
C36 H36A 0.9300
C38 C39 1.480(3)
C38 C45 1.486(3)
C39 C40 1.380(3)
C39 C44 1.390(3)
C40 C41 1.386(3)
C40 H40A 0.9300
C41 C42 1.370(3)
C41 H41A 0.9300
C42 C43 1.366(3)
C42 H42A 0.9300
C43 C44 1.377(3)
C43 H43A 0.9300
C44 H44A 0.9300
C45 C52 1.342(3)
C45 C46 1.455(3)
C46 C51 1.362(3)
C46 C47 1.380(3)
C47 C48 1.361(3)
C47 H47A 0.9300
C48 C49 1.393(4)
C48 H48A 0.9300
C49 C50 1.382(4)
C49 H49A 0.9300
C50 C51 1.376(3)
C50 H50A 0.9300
C52 C53 1.471(3)
C53 C54 1.375(3)
C53 C58 1.390(3)
C54 C55 1.368(3)
C54 H54A 0.9300
C55 C56 1.359(4)
C55 H55A 0.9300
C56 C57 1.366(4)
C56 H56A 0.9300
C57 C58 1.384(3)
C57 H57A 0.9300
C58 H58A 0.9300
